data_7154263
loop_
_publ_author_name
'Yeh, Pei-Pei'
'Daniels, David S. B.'
'Fallan, Charlene'
'Gould, Eoin'
'Simal, Carmen'
'Taylor, James E.'
'Slawin, Alexandra M. Z.'
'Smith, Andrew D.'

_publ_section_title
;
 Exploring the scope of the isothiourea-mediated synthesis of
 dihydropyridinones.
;
_journal_issue 7
_journal_name_full 'Organic &amp; biomolecular chemistry'
_journal_page_first 2177
_journal_page_last 2191
_journal_paper_doi 10.1039/c4ob02408g
_journal_volume 13
_journal_year 2015
_chemical_absolute_configuration ad
_chemical_formula_moiety 'C27 H25 N O6 S'
_chemical_formula_sum 'C27 H25 N O6 S'
_chemical_formula_weight 491.56
_space_group_crystal_system triclinic
_space_group_IT_number 1
_space_group_name_Hall 'P 1'
_space_group_name_H-M_alt 'P 1'
_symmetry_space_group_name_Hall 'P 1'
_symmetry_space_group_name_H-M 'P 1'
_atom_sites_solution_hydrogens geom
_atom_sites_solution_primary direct
_atom_sites_solution_secondary difmap
_audit_update_record
;
2014-11-13 deposited with the CCDC.
2014-12-02 downloaded from the CCDC.
;
_cell_angle_alpha 66.024(17)
_cell_angle_beta 83.58(3)
_cell_angle_gamma 78.23(2)
_cell_formula_units_Z 1
_cell_length_a 5.5082(17)
_cell_length_b 10.112(2)
_cell_length_c 11.961(2)
_cell_measurement_reflns_used 2277
_cell_measurement_temperature 93
_cell_measurement_theta_max 25.35
_cell_measurement_theta_min 2.24
_cell_volume 595.6(3)
_computing_cell_refinement 'CrystalClear-SM Expert 2.0 rc13'
_computing_data_collection 'CrystalClear-SM Expert 2.0 rc13 (Rigaku, 2009)'
_computing_data_reduction 'CrystalClear-SM Expert 2.0 rc13'
_computing_molecular_graphics 'CrystalStructure 4.1'
_computing_publication_material 'CrystalStructure 4.1 (Rigaku, 2014)'
_computing_structure_refinement 'SHELXL2013 (Sheldrick, 2008)'
_computing_structure_solution 'SIR2004 (Burla, et al., 2005)'
_diffrn_ambient_temperature 93
_diffrn_detector_area_resol_mean 14.629
_diffrn_measured_fraction_theta_full 0.973
_diffrn_measured_fraction_theta_max 0.965
_diffrn_measurement_device_type 'Rigaku Mercury70'
_diffrn_measurement_method \w
_diffrn_radiation_type 'Mo K\a'
_diffrn_radiation_wavelength 0.71075
_diffrn_reflns_av_R_equivalents 0.0254
_diffrn_reflns_Laue_measured_fraction_full 0.973
_diffrn_reflns_Laue_measured_fraction_max 0.965
_diffrn_reflns_limit_h_max 6
_diffrn_reflns_limit_h_min -5
_diffrn_reflns_limit_k_max 10
_diffrn_reflns_limit_k_min -12
_diffrn_reflns_limit_l_max 13
_diffrn_reflns_limit_l_min -13
_diffrn_reflns_number 3716
_diffrn_reflns_point_group_measured_fraction_full 0.649
_diffrn_reflns_point_group_measured_fraction_max 0.640
_diffrn_reflns_theta_full 25.000
_diffrn_reflns_theta_max 25.295
_diffrn_reflns_theta_min 2.239
_diffrn_standards_number 0
_exptl_absorpt_coefficient_mu 0.180
_exptl_absorpt_correction_T_max 0.991
_exptl_absorpt_correction_T_min 0.772
_exptl_absorpt_correction_type multi-scan
_exptl_absorpt_process_details 'REQAB (Rigaku, 1998)'
_exptl_crystal_colour colorless
_exptl_crystal_density_diffrn 1.370
_exptl_crystal_density_method 'not measured'
_exptl_crystal_description prism
_exptl_crystal_F_000 258.00
_exptl_crystal_size_max 0.050
_exptl_crystal_size_mid 0.050
_exptl_crystal_size_min 0.050
_refine_diff_density_max 0.67
_refine_diff_density_min -0.33
_refine_ls_abs_structure_details
;
 Flack x determined using 621 quotients [(I+)-(I-)]/[(I+)+(I-)]
 (Parsons, S., Flack, H.D. and Wagner, T. Acta Cryst. B69 (2013) 249-259).
;
_refine_ls_abs_structure_Flack 0.03(5)
_refine_ls_extinction_method none
_refine_ls_goodness_of_fit_ref 1.047
_refine_ls_hydrogen_treatment constr
_refine_ls_number_parameters 316
_refine_ls_number_reflns 2782
_refine_ls_number_restraints 3
_refine_ls_R_factor_all 0.0445
_refine_ls_R_factor_gt 0.0420
_refine_ls_shift/su_max 0.000
_refine_ls_structure_factor_coef Fsqd
_refine_ls_weighting_details 'w = 1/[\s^2^(Fo^2^)+(0.0574P)^2^+0.0000P] where P=(Fo^2^+2Fc^2^)/3'
_refine_ls_weighting_scheme calc
_refine_ls_wR_factor_gt 0.0936
_refine_ls_wR_factor_ref 0.0958
_reflns_number_gt 2644
_reflns_number_total 2782
_reflns_threshold_expression F^2^>2.0\s(F^2^)
_cod_data_source_file c4ob02408g2.cif
_cod_data_source_block 31
_cod_depositor_comments 'Adding full bibliography for 7154263--7154264.cif.'
_cod_database_code 7154263

loop_
_symmetry_equiv_pos_site_id
_space_group_symop_operation_xyz
1 +X,+Y,+Z

loop_
_atom_site_label
_atom_site_type_symbol
_atom_site_fract_x
_atom_site_fract_y
_atom_site_fract_z
_atom_site_U_iso_or_equiv
_atom_site_adp_type
_atom_site_occupancy
_atom_site_site_symmetry_multiplicity
_atom_site_calc_flag
_atom_site_refinement_flags
S1 S 0.27011(15) 0.87597(10) 1.13602(9) 0.0239(3) Uani 1 1 d .
O2 O -0.0306(6) 0.7810(3) 0.9901(3) 0.0349(8) Uani 1 1 d .
O3 O 0.4268(5) 0.9719(3) 1.1380(3) 0.0288(7) Uani 1 1 d .
O4 O 0.3733(6) 0.7327(3) 1.1412(3) 0.0339(8) Uani 1 1 d .
O10 O 0.4860(5) 0.4706(3) 0.6449(2) 0.0239(7) Uani 1 1 d .
O14 O 0.6163(6) 1.0989(3) 0.5949(3) 0.0328(8) Uani 1 1 d .
O15 O 0.2057(5) 1.1720(3) 0.5714(3) 0.0351(8) Uani 1 1 d .
N1 N 0.1274(6) 0.9680(3) 1.0014(3) 0.0202(8) Uani 1 1 d .
C2 C 0.0675(8) 0.8869(4) 0.9376(4) 0.0235(9) Uani 1 1 d .
C3 C 0.1477(7) 0.9393(4) 0.8023(3) 0.0210(9) Uani 1 1 d .
C4 C 0.3441(7) 1.0404(4) 0.7719(3) 0.0197(9) Uani 1 1 d .
C5 C 0.2485(8) 1.1576(5) 0.8205(4) 0.0215(9) Uani 1 1 d .
C6 C 0.1482(7) 1.1217(4) 0.9329(4) 0.0200(9) Uani 1 1 d .
C7 C 0.2374(7) 0.8103(4) 0.7653(3) 0.0190(9) Uani 1 1 d .
C8 C 0.4564(7) 0.7141(4) 0.8089(4) 0.0198(9) Uani 1 1 d .
C9 C 0.5453(7) 0.5987(4) 0.7721(3) 0.0208(9) Uani 1 1 d .
C10 C 0.4129(7) 0.5799(4) 0.6895(3) 0.0182(9) Uani 1 1 d .
C11 C 0.1917(8) 0.6730(5) 0.6463(4) 0.0230(10) Uani 1 1 d .
C12 C 0.1048(7) 0.7872(4) 0.6835(3) 0.0212(9) Uani 1 1 d .
C13 C 0.7227(8) 0.3798(5) 0.6793(4) 0.0300(10) Uani 1 1 d .
C14 C 0.4079(8) 1.1044(4) 0.6374(4) 0.0239(9) Uani 1 1 d .
C16 C 0.2401(11) 1.2420(6) 0.4379(4) 0.0506(15) Uani 1 1 d .
C17 C 0.2964(19) 1.3879(7) 0.4000(6) 0.104(3) Uani 1 1 d .
C19 C 0.0330(7) 1.2259(4) 0.9894(3) 0.0206(9) Uani 1 1 d .
C20 C -0.1927(7) 1.2124(4) 1.0553(4) 0.0232(9) Uani 1 1 d .
C21 C -0.3007(8) 1.3166(5) 1.1011(4) 0.0265(10) Uani 1 1 d .
C22 C -0.1894(8) 1.4361(5) 1.0828(4) 0.0296(10) Uani 1 1 d .
C23 C 0.0363(9) 1.4494(5) 1.0170(4) 0.0298(11) Uani 1 1 d .
C24 C 0.1476(8) 1.3448(4) 0.9710(4) 0.0233(9) Uani 1 1 d .
C25 C 0.0408(7) 0.8622(4) 1.2524(3) 0.0216(9) Uani 1 1 d .
C26 C -0.1051(8) 0.7542(5) 1.2869(4) 0.0269(10) Uani 1 1 d .
C27 C -0.2821(9) 0.7476(5) 1.3799(4) 0.0365(12) Uani 1 1 d .
C28 C -0.3142(9) 0.8468(6) 1.4343(4) 0.0366(12) Uani 1 1 d .
C29 C -0.1707(9) 0.9534(5) 1.3994(4) 0.0349(12) Uani 1 1 d .
C30 C 0.0095(8) 0.9624(5) 1.3071(4) 0.0295(10) Uani 1 1 d .
H3 H -0.00183 0.99929 0.7538 0.0252 Uiso 1 1 calc R
H4 H 0.49862 0.97972 0.81568 0.0236 Uiso 1 1 calc R
H5 H 0.25987 1.25728 0.77094 0.0258 Uiso 1 1 calc R
H8 H 0.54785 0.72742 0.8652 0.0238 Uiso 1 1 calc R
H9 H 0.69512 0.53344 0.80329 0.0249 Uiso 1 1 calc R
H11 H 0.09969 0.6584 0.59091 0.0276 Uiso 1 1 calc R
H12 H -0.04694 0.85088 0.65327 0.0255 Uiso 1 1 calc R
H13A H 0.75271 0.30733 0.64222 0.0360 Uiso 1 1 calc R
H13B H 0.85209 0.44093 0.65073 0.0360 Uiso 1 1 calc R
H13C H 0.72568 0.32891 0.76865 0.0360 Uiso 1 1 calc R
H16A H 0.37713 1.18086 0.41034 0.0607 Uiso 1 1 calc R
H16B H 0.087 1.2481 0.39853 0.0607 Uiso 1 1 calc R
H17A H 0.3182 1.43161 0.31068 0.1253 Uiso 1 1 calc R
H17B H 0.15957 1.44913 0.42593 0.1253 Uiso 1 1 calc R
H17C H 0.44946 1.38194 0.43772 0.1253 Uiso 1 1 calc R
H20 H -0.27163 1.13185 1.0685 0.0278 Uiso 1 1 calc R
H21 H -0.45416 1.30667 1.14601 0.0318 Uiso 1 1 calc R
H22 H -0.26582 1.50732 1.11457 0.0356 Uiso 1 1 calc R
H23 H 0.11432 1.53037 1.00358 0.0358 Uiso 1 1 calc R
H24 H 0.30206 1.35405 0.92696 0.0279 Uiso 1 1 calc R
H26 H -0.08407 0.68712 1.248 0.0322 Uiso 1 1 calc R
H27 H -0.38271 0.67374 1.40643 0.0438 Uiso 1 1 calc R
H28 H -0.43815 0.84105 1.49727 0.0439 Uiso 1 1 calc R
H29 H -0.19439 1.02082 1.43802 0.0419 Uiso 1 1 calc R
H30 H 0.11031 1.03604 1.28172 0.0354 Uiso 1 1 calc R

loop_
_atom_site_aniso_label
_atom_site_aniso_U_11
_atom_site_aniso_U_22
_atom_site_aniso_U_33
_atom_site_aniso_U_12
_atom_site_aniso_U_13
_atom_site_aniso_U_23
S1 0.0228(6) 0.0191(6) 0.0234(5) -0.0007(4) 0.0020(4) -0.0041(4)
O2 0.050(2) 0.0251(17) 0.0355(18) -0.0183(15) 0.0200(15) -0.0172(14)
O3 0.0268(17) 0.0240(17) 0.0316(17) -0.0114(13) -0.0024(13) -0.0033(13)
O4 0.0367(19) 0.0177(16) 0.0356(18) 0.0044(14) 0.0095(14) -0.0056(13)
O10 0.0267(17) 0.0192(15) 0.0278(16) 0.0003(12) -0.0009(12) -0.0130(12)
O14 0.0312(19) 0.0336(18) 0.0307(17) -0.0030(15) 0.0107(14) -0.0141(14)
O15 0.035(2) 0.0357(19) 0.0224(16) 0.0035(15) 0.0025(14) -0.0044(13)
N1 0.029(2) 0.0152(18) 0.0157(17) -0.0050(15) 0.0006(14) -0.0055(13)
C2 0.025(2) 0.016(2) 0.028(2) -0.0002(18) 0.0038(18) -0.0100(18)
C3 0.022(2) 0.018(2) 0.023(2) -0.0008(17) -0.0032(17) -0.0090(17)
C4 0.019(2) 0.019(2) 0.018(2) -0.0020(17) 0.0006(16) -0.0052(16)
C5 0.022(2) 0.016(2) 0.025(2) -0.0048(17) 0.0014(17) -0.0070(17)
C6 0.025(2) 0.014(2) 0.022(2) 0.0000(17) -0.0008(17) -0.0092(16)
C7 0.023(2) 0.014(2) 0.017(2) -0.0024(17) 0.0042(16) -0.0048(16)
C8 0.022(2) 0.019(2) 0.018(2) -0.0030(17) -0.0010(16) -0.0071(16)
C9 0.019(2) 0.017(2) 0.023(2) -0.0003(17) 0.0006(17) -0.0068(17)
C10 0.019(2) 0.017(2) 0.018(2) -0.0050(16) 0.0061(16) -0.0074(17)
C11 0.023(2) 0.025(2) 0.022(2) -0.0024(19) -0.0004(18) -0.0114(18)
C12 0.017(2) 0.021(2) 0.024(2) -0.0033(17) 0.0020(17) -0.0086(17)
C13 0.025(3) 0.027(2) 0.040(3) 0.003(2) 0.002(2) -0.019(2)
C14 0.028(3) 0.014(2) 0.028(2) 0.0007(18) 0.0024(19) -0.0089(18)
C16 0.067(4) 0.043(3) 0.024(3) 0.007(3) 0.001(2) -0.004(2)
C17 0.190(10) 0.050(4) 0.048(4) 0.000(5) 0.011(5) -0.007(3)
C19 0.022(2) 0.019(2) 0.018(2) -0.0012(18) -0.0010(17) -0.0054(17)
C20 0.022(2) 0.022(2) 0.025(2) -0.0032(18) 0.0013(18) -0.0093(18)
C21 0.019(2) 0.031(3) 0.025(2) 0.0040(19) 0.0009(18) -0.0114(19)
C22 0.034(3) 0.025(3) 0.032(2) 0.002(2) -0.002(2) -0.0180(19)
C23 0.039(3) 0.020(2) 0.033(3) -0.006(2) -0.004(2) -0.0115(19)
C24 0.026(2) 0.019(2) 0.023(2) -0.0036(19) 0.0015(17) -0.0070(17)
C25 0.022(2) 0.021(2) 0.016(2) 0.0004(18) -0.0024(16) -0.0036(17)
C26 0.027(2) 0.028(3) 0.020(2) -0.0060(19) 0.0001(18) -0.0039(18)
C27 0.030(3) 0.042(3) 0.023(3) -0.007(2) 0.002(2) 0.001(2)
C28 0.024(3) 0.050(3) 0.021(2) 0.009(2) 0.0031(19) -0.008(2)
C29 0.045(3) 0.031(3) 0.024(2) 0.001(2) 0.004(2) -0.011(2)
C30 0.036(3) 0.027(2) 0.019(2) -0.002(2) -0.0031(19) -0.0036(18)

loop_
_atom_type_symbol
_atom_type_description
_atom_type_scat_dispersion_real
_atom_type_scat_dispersion_imag
_atom_type_scat_source
C C 0.0033 0.0016
;
International Tables for Crystallography
(Vol. C, Tables 4.2.6.8 and 6.1.1.4)
;
H H 0.0000 0.0000
;
International Tables for Crystallography
(Vol. C, Table 6.1.1.4)
;
N N 0.0061 0.0033
;
International Tables for Crystallography
(Vol. C, Tables 4.2.6.8 and 6.1.1.4)
;
O O 0.0106 0.0060
;
International Tables for Crystallography
(Vol. C, Tables 4.2.6.8 and 6.1.1.4)
;
S S 0.1246 0.1234
;
International Tables for Crystallography
(Vol. C, Tables 4.2.6.8 and 6.1.1.4)
;

loop_
_geom_angle_atom_site_label_1
_geom_angle_atom_site_label_2
_geom_angle_atom_site_label_3
_geom_angle
_geom_angle_publ_flag
O3 S1 O4 120.61(18) yes
O3 S1 N1 104.09(17) yes
O3 S1 C25 108.3(2) yes
O4 S1 N1 106.8(2) yes
O4 S1 C25 109.10(18) yes
N1 S1 C25 107.16(17) yes
C10 O10 C13 117.3(4) yes
C14 O15 C16 117.7(4) yes
S1 N1 C2 119.0(2) yes
S1 N1 C6 118.6(3) yes
C2 N1 C6 118.8(3) yes
O2 C2 N1 121.0(4) yes
O2 C2 C3 123.3(5) yes
N1 C2 C3 115.6(4) yes
C2 C3 C4 111.1(4) yes
C2 C3 C7 111.0(3) yes
C4 C3 C7 112.2(3) yes
C3 C4 C5 108.5(3) yes
C3 C4 C14 111.9(4) yes
C5 C4 C14 111.9(3) yes
C4 C5 C6 119.9(4) yes
N1 C6 C5 116.9(4) yes
N1 C6 C19 117.1(3) yes
C5 C6 C19 125.6(3) yes
C3 C7 C8 121.0(4) yes
C3 C7 C12 120.9(3) yes
C8 C7 C12 118.1(4) yes
C7 C8 C9 121.5(4) yes
C8 C9 C10 119.2(3) yes
O10 C10 C9 124.2(3) yes
O10 C10 C11 115.5(4) yes
C9 C10 C11 120.3(4) yes
C10 C11 C12 120.1(5) yes
C7 C12 C11 120.8(4) yes
O14 C14 O15 124.3(4) yes
O14 C14 C4 124.0(4) yes
O15 C14 C4 111.7(3) yes
O15 C16 C17 111.4(5) yes
C6 C19 C20 121.5(4) yes
C6 C19 C24 118.9(3) yes
C20 C19 C24 119.5(4) yes
C19 C20 C21 119.7(4) yes
C20 C21 C22 121.4(4) yes
C21 C22 C23 118.8(5) yes
C22 C23 C24 120.4(5) yes
C19 C24 C23 120.2(4) yes
S1 C25 C26 120.1(4) yes
S1 C25 C30 118.2(3) yes
C26 C25 C30 121.7(4) yes
C25 C26 C27 117.7(5) yes
C26 C27 C28 120.8(5) yes
C27 C28 C29 121.1(4) yes
C28 C29 C30 119.5(5) yes
C25 C30 C29 119.1(5) yes
C2 C3 H3 107.439 no
C4 C3 H3 107.445 no
C7 C3 H3 107.442 no
C3 C4 H4 108.106 no
C5 C4 H4 108.100 no
C14 C4 H4 108.107 no
C4 C5 H5 120.069 no
C6 C5 H5 120.069 no
C7 C8 H8 119.249 no
C9 C8 H8 119.251 no
C8 C9 H9 120.382 no
C10 C9 H9 120.377 no
C10 C11 H11 119.974 no
C12 C11 H11 119.973 no
C7 C12 H12 119.596 no
C11 C12 H12 119.592 no
O10 C13 H13A 109.470 no
O10 C13 H13B 109.470 no
O10 C13 H13C 109.470 no
H13A C13 H13B 109.471 no
H13A C13 H13C 109.474 no
H13B C13 H13C 109.474 no
O15 C16 H16A 109.337 no
O15 C16 H16B 109.341 no
C17 C16 H16A 109.340 no
C17 C16 H16B 109.337 no
H16A C16 H16B 107.987 no
C16 C17 H17A 109.464 no
C16 C17 H17B 109.475 no
C16 C17 H17C 109.470 no
H17A C17 H17B 109.477 no
H17A C17 H17C 109.471 no
H17B C17 H17C 109.470 no
C19 C20 H20 120.133 no
C21 C20 H20 120.131 no
C20 C21 H21 119.320 no
C22 C21 H21 119.312 no
C21 C22 H22 120.598 no
C23 C22 H22 120.598 no
C22 C23 H23 119.812 no
C24 C23 H23 119.808 no
C19 C24 H24 119.895 no
C23 C24 H24 119.905 no
C25 C26 H26 121.136 no
C27 C26 H26 121.142 no
C26 C27 H27 119.604 no
C28 C27 H27 119.614 no
C27 C28 H28 119.433 no
C29 C28 H28 119.424 no
C28 C29 H29 120.229 no
C30 C29 H29 120.235 no
C25 C30 H30 120.461 no
C29 C30 H30 120.462 no

loop_
_geom_bond_atom_site_label_1
_geom_bond_atom_site_label_2
_geom_bond_distance
_geom_bond_publ_flag
S1 O3 1.433(4) yes
S1 O4 1.423(3) yes
S1 N1 1.686(3) yes
S1 C25 1.753(4) yes
O2 C2 1.203(5) yes
O10 C10 1.384(6) yes
O10 C13 1.427(5) yes
O14 C14 1.203(5) yes
O15 C14 1.333(5) yes
O15 C16 1.468(5) yes
N1 C2 1.428(7) yes
N1 C6 1.455(5) yes
C2 C3 1.528(5) yes
C3 C4 1.552(6) yes
C3 C7 1.516(7) yes
C4 C5 1.503(7) yes
C4 C14 1.500(5) yes
C5 C6 1.328(6) yes
C6 C19 1.477(6) yes
C7 C8 1.387(5) yes
C7 C12 1.400(7) yes
C8 C9 1.390(7) yes
C9 C10 1.383(7) yes
C10 C11 1.384(5) yes
C11 C12 1.380(7) yes
C16 C17 1.446(10) yes
C19 C20 1.396(5) yes
C19 C24 1.398(7) yes
C20 C21 1.380(7) yes
C21 C22 1.394(7) yes
C22 C23 1.395(6) yes
C23 C24 1.389(7) yes
C25 C26 1.388(7) yes
C25 C30 1.387(7) yes
C26 C27 1.385(6) yes
C27 C28 1.376(9) yes
C28 C29 1.367(8) yes
C29 C30 1.386(6) yes
C3 H3 1.000 no
C4 H4 1.000 no
C5 H5 0.950 no
C8 H8 0.950 no
C9 H9 0.950 no
C11 H11 0.950 no
C12 H12 0.950 no
C13 H13A 0.980 no
C13 H13B 0.980 no
C13 H13C 0.980 no
C16 H16A 0.990 no
C16 H16B 0.990 no
C17 H17A 0.980 no
C17 H17B 0.980 no
C17 H17C 0.980 no
C20 H20 0.950 no
C21 H21 0.950 no
C22 H22 0.950 no
C23 H23 0.950 no
C24 H24 0.950 no
C26 H26 0.950 no
C27 H27 0.950 no
C28 H28 0.950 no
C29 H29 0.950 no
C30 H30 0.950 no

loop_
_geom_contact_atom_site_label_1
_geom_contact_atom_site_label_2
_geom_contact_distance
_geom_contact_publ_flag
_geom_contact_site_symmetry_2
S1 O2 3.061(4) no .
S1 C19 3.300(4) no .
O2 O4 2.862(5) no .
O2 C6 3.553(6) no .
O2 C7 2.853(5) no .
O2 C8 3.392(5) no .
O2 C26 3.432(6) no .
O3 C6 2.746(5) no .
O3 C19 3.056(4) no .
O3 C24 3.573(5) no .
O3 C30 2.877(5) no .
O4 C2 2.821(5) no .
O4 C26 3.012(5) no .
O14 C3 3.526(5) no .
O14 C5 3.366(6) no .
O14 C16 2.712(6) no .
O14 C17 3.219(7) no .
O15 C3 2.845(4) no .
O15 C5 2.958(6) no .
O15 C7 3.424(4) no .
N1 C4 2.737(5) no .
N1 C20 2.982(6) no .
N1 C26 3.482(5) no .
C2 C5 2.853(6) no .
C2 C8 3.152(6) no .
C2 C12 3.544(7) no .
C3 C6 2.862(7) no .
C4 C8 3.083(6) no .
C5 C24 3.041(7) no .
C7 C10 2.790(6) no .
C7 C14 3.031(6) no .
C8 C11 2.760(7) no .
C9 C12 2.773(5) no .
C9 C13 2.820(7) no .
C14 C17 3.117(7) no .
C19 C22 2.798(7) no .
C20 C23 2.785(7) no .
C20 C25 3.433(5) no .
C20 C30 3.181(5) no .
C21 C24 2.769(6) no .
C25 C28 2.735(6) no .
C26 C29 2.791(8) no .
C27 C30 2.762(7) no .
O2 O4 3.591(5) no 1_455
O2 C22 3.470(6) no 1_545
O2 C23 3.183(6) no 1_545
O3 C20 3.308(6) no 1_655
O3 C25 3.579(5) no 1_655
O3 C26 3.192(5) no 1_655
O3 C27 3.210(5) no 1_655
O3 C28 3.598(6) no 1_655
O4 O2 3.591(5) no 1_655
O10 C5 3.437(5) no 1_545
O10 C27 3.586(5) no 1_654
O14 O15 3.431(5) no 1_655
O14 C12 3.572(5) no 1_655
O14 C13 3.547(7) no 1_565
O14 C29 3.239(7) no 1_654
O15 O14 3.431(5) no 1_455
O15 C13 3.510(6) no 1_465
C5 O10 3.437(5) no 1_565
C5 C13 3.412(6) no 1_465
C10 C24 3.597(5) no 1_545
C10 C28 3.577(6) no 1_654
C11 C29 3.598(5) no 1_554
C12 O14 3.572(5) no 1_455
C12 C29 3.485(6) no 1_554
C13 O14 3.547(7) no 1_545
C13 O15 3.510(6) no 1_645
C13 C5 3.412(6) no 1_645
C20 O3 3.308(6) no 1_455
C21 C24 3.475(7) no 1_455
C22 O2 3.470(6) no 1_565
C23 O2 3.183(6) no 1_565
C24 C10 3.597(5) no 1_565
C24 C21 3.475(7) no 1_655
C25 O3 3.579(5) no 1_455
C26 O3 3.192(5) no 1_455
C27 O3 3.210(5) no 1_455
C27 O10 3.586(5) no 1_456
C28 O3 3.598(6) no 1_455
C28 C10 3.577(6) no 1_456
C29 O14 3.239(7) no 1_456
C29 C11 3.598(5) no 1_556
C29 C12 3.485(6) no 1_556
S1 H20 3.4557 no .
S1 H26 2.8468 no .
S1 H30 2.7929 no .
O2 H3 2.8032 no .
O2 H8 3.4009 no .
O2 H26 2.8345 no .
O3 H30 2.4882 no .
O4 H8 3.3526 no .
O4 H26 2.7326 no .
O10 H9 2.6616 no .
O10 H11 2.4924 no .
O14 H4 2.4895 no .
O14 H5 3.3749 no .
O14 H16A 2.4519 no .
O14 H17C 2.7406 no .
O15 H3 2.5057 no .
O15 H4 3.1746 no .
O15 H5 2.9100 no .
O15 H12 3.5206 no .
O15 H17A 3.2524 no .
O15 H17B 2.6059 no .
O15 H17C 2.6059 no .
N1 H3 2.9992 no .
N1 H4 2.8285 no .
N1 H5 3.2490 no .
N1 H20 2.7240 no .
N1 H26 3.4493 no .
C2 H4 2.7692 no .
C2 H8 3.0383 no .
C2 H20 3.5621 no .
C2 H26 3.5304 no .
C3 H5 3.2622 no .
C3 H8 2.6734 no .
C3 H12 2.6904 no .
C4 H8 2.9120 no .
C5 H3 2.6996 no .
C5 H24 2.8339 no .
C6 H3 3.1261 no .
C6 H4 2.7666 no .
C6 H20 2.6810 no .
C6 H24 2.6284 no .
C7 H4 2.7221 no .
C7 H9 3.2776 no .
C7 H11 3.2734 no .
C8 H3 3.3135 no .
C8 H4 2.7770 no .
C8 H12 3.2498 no .
C9 H11 3.2564 no .
C9 H13B 2.7823 no .
C9 H13C 2.7215 no .
C10 H8 3.2473 no .
C10 H12 3.2500 no .
C10 H13A 3.2161 no .
C10 H13B 2.6329 no .
C10 H13C 2.6329 no .
C11 H9 3.2589 no .
C12 H3 2.5482 no .
C12 H8 3.2496 no .
C13 H9 2.5218 no .
C14 H3 2.6898 no .
C14 H5 2.6095 no .
C14 H16A 2.5186 no .
C14 H16B 3.1785 no .
C14 H17B 3.4759 no .
C14 H17C 2.8854 no .
C19 H5 2.6922 no .
C19 H21 3.2561 no .
C19 H23 3.2728 no .
C19 H30 3.2614 no .
C20 H22 3.2747 no .
C20 H24 3.2717 no .
C20 H30 3.0287 no .
C21 H23 3.2604 no .
C21 H30 3.3667 no .
C22 H20 3.2736 no .
C22 H24 3.2718 no .
C23 H21 3.2575 no .
C24 H5 2.8390 no .
C24 H20 3.2736 no .
C24 H22 3.2753 no .
C25 H20 3.0478 no .
C25 H27 3.2356 no .
C25 H29 3.2530 no .
C26 H28 3.2521 no .
C26 H30 3.2790 no .
C27 H29 3.2451 no .
C28 H26 3.2613 no .
C28 H30 3.2396 no .
C29 H27 3.2400 no .
C30 H20 3.0677 no .
C30 H26 3.2831 no .
C30 H28 3.2362 no .
H3 H4 2.8810 no .
H3 H5 3.3108 no .
H3 H12 2.3335 no .
H4 H5 2.7063 no .
H4 H8 2.3365 no .
H5 H24 2.4835 no .
H8 H9 2.3348 no .
H9 H13A 3.4911 no .
H9 H13B 2.3785 no .
H9 H13C 2.2398 no .
H11 H12 2.3240 no .
H16A H17A 2.2913 no .
H16A H17B 2.8045 no .
H16A H17C 2.3025 no .
H16B H17A 2.2913 no .
H16B H17B 2.3026 no .
H16B H17C 2.8044 no .
H20 H21 2.3225 no .
H20 H30 3.1981 no .
H21 H22 2.3423 no .
H22 H23 2.3511 no .
H23 H24 2.3350 no .
H26 H27 2.3454 no .
H27 H28 2.3120 no .
H28 H29 2.3121 no .
H29 H30 2.3465 no .
S1 H27 3.5652 no 1_655
O2 H4 3.2850 no 1_455
O2 H8 3.1408 no 1_455
O2 H22 3.0396 no 1_545
O2 H23 2.4409 no 1_545
O3 H20 2.3998 no 1_655
O3 H26 3.4397 no 1_655
O3 H27 3.4782 no 1_655
O4 H17A 2.9486 no 1_546
O4 H22 2.8012 no 1_645
O4 H26 3.2540 no 1_655
O4 H27 3.3633 no 1_655
O10 H5 2.5519 no 1_545
O10 H13B 3.5558 no 1_455
O10 H17B 3.4371 no 1_545
O10 H17C 2.9960 no 1_545
O10 H24 3.2078 no 1_545
O10 H27 2.8741 no 1_654
O10 H28 3.5244 no 1_654
O14 H3 2.7431 no 1_655
O14 H12 2.6806 no 1_655
O14 H13A 2.6531 no 1_565
O14 H16B 3.4451 no 1_655
O14 H28 3.3350 no 1_654
O14 H29 2.3792 no 1_654
O15 H13A 2.8097 no 1_465
O15 H13B 3.4080 no 1_465
C2 H4 3.3964 no 1_455
C2 H23 3.3228 no 1_545
C3 H4 3.5080 no 1_455
C4 H3 3.5335 no 1_655
C5 H13A 3.3599 no 1_465
C5 H13A 3.5099 no 1_565
C5 H13B 3.2878 no 1_465
C5 H13C 3.0281 no 1_465
C5 H13C 3.3033 no 1_565
C6 H13C 3.0583 no 1_465
C7 H23 3.2232 no 1_545
C7 H28 3.4210 no 1_654
C8 H12 3.3429 no 1_655
C8 H23 3.0589 no 1_545
C8 H24 3.5763 no 1_545
C8 H28 3.4365 no 1_654
C9 H11 3.5492 no 1_655
C9 H12 3.4998 no 1_655
C9 H23 3.3800 no 1_545
C9 H24 2.9015 no 1_545
C9 H28 3.2088 no 1_654
C10 H5 3.2646 no 1_545
C10 H24 2.9267 no 1_545
C10 H27 3.2562 no 1_654
C10 H28 2.9089 no 1_654
C11 H9 3.3579 no 1_455
C11 H13B 3.2679 no 1_455
C11 H24 3.5918 no 1_545
C11 H27 3.4944 no 1_654
C11 H28 2.8912 no 1_654
C12 H8 3.5634 no 1_455
C12 H9 3.5186 no 1_455
C12 H28 3.1493 no 1_654
C12 H29 3.2823 no 1_554
C13 H5 2.9658 no 1_545
C13 H5 3.1012 no 1_645
C13 H11 3.5835 no 1_655
C13 H17B 3.5778 no 1_645
C13 H17C 3.3947 no 1_545
C13 H24 3.5063 no 1_545
C13 H27 3.4145 no 1_654
C14 H3 3.4699 no 1_655
C14 H12 3.4952 no 1_655
C14 H13A 3.0879 no 1_565
C14 H29 3.3037 no 1_654
C16 H13A 3.5693 no 1_465
C16 H21 3.5681 no 1_654
C16 H29 3.5929 no 1_554
C16 H29 3.4439 no 1_654
C16 H30 3.5219 no 1_554
C17 H21 3.5253 no 1_654
C17 H26 3.2625 no 1_564
C19 H9 3.3207 no 1_465
C19 H13C 2.9943 no 1_465
C20 H9 3.4130 no 1_465
C20 H13C 3.1918 no 1_465
C20 H24 3.1134 no 1_455
C21 H9 3.3384 no 1_465
C21 H17A 3.4986 no 1_456
C21 H23 3.5161 no 1_455
C21 H24 3.0508 no 1_455
C22 H8 3.2275 no 1_465
C22 H9 3.1774 no 1_465
C23 H8 3.5067 no 1_465
C23 H9 3.0732 no 1_465
C23 H21 3.1378 no 1_655
C24 H9 3.1532 no 1_465
C24 H20 3.4946 no 1_655
C24 H21 3.0604 no 1_655
C26 H17A 3.5284 no 1_546
C26 H17B 2.9910 no 1_546
C27 H11 3.1889 no 1_556
C27 H13B 3.4776 no 1_456
C27 H17B 3.3594 no 1_546
C28 H11 2.9354 no 1_556
C28 H12 3.1627 no 1_556
C28 H16A 3.3713 no 1_456
C29 H11 3.1242 no 1_556
C29 H12 2.8946 no 1_556
C29 H16A 3.0572 no 1_456
C29 H16B 3.5493 no 1_556
C30 H11 3.5343 no 1_556
C30 H16B 3.5919 no 1_556
H3 O14 2.7431 no 1_455
H3 C4 3.5335 no 1_455
H3 C14 3.4699 no 1_455
H3 H4 2.7940 no 1_455
H3 H13A 2.9357 no 1_465
H3 H13C 3.4315 no 1_465
H4 O2 3.2850 no 1_655
H4 C2 3.3964 no 1_655
H4 C3 3.5080 no 1_655
H4 H3 2.7940 no 1_655
H4 H12 3.3729 no 1_655
H4 H13A 3.5910 no 1_565
H5 O10 2.5519 no 1_565
H5 C10 3.2646 no 1_565
H5 C13 3.1012 no 1_465
H5 C13 2.9658 no 1_565
H5 H13A 3.1908 no 1_465
H5 H13A 2.9982 no 1_565
H5 H13B 2.7223 no 1_465
H5 H13C 2.8837 no 1_465
H5 H13C 2.7991 no 1_565
H8 O2 3.1408 no 1_655
H8 C12 3.5634 no 1_655
H8 C22 3.2275 no 1_645
H8 C23 3.5067 no 1_645
H8 H12 3.2042 no 1_655
H8 H22 3.0431 no 1_645
H8 H23 3.2849 no 1_545
H8 H23 3.5189 no 1_645
H9 C11 3.3579 no 1_655
H9 C12 3.5186 no 1_655
H9 C19 3.3207 no 1_645
H9 C20 3.4130 no 1_645
H9 C21 3.3384 no 1_645
H9 C22 3.1774 no 1_645
H9 C23 3.0732 no 1_645
H9 C24 3.1532 no 1_645
H9 H11 3.2079 no 1_655
H9 H12 3.4861 no 1_655
H9 H23 3.4955 no 1_645
H9 H24 2.9787 no 1_545
H11 C9 3.5492 no 1_455
H11 C13 3.5835 no 1_455
H11 C27 3.1889 no 1_554
H11 C28 2.9354 no 1_554
H11 C29 3.1242 no 1_554
H11 C30 3.5343 no 1_554
H11 H9 3.2079 no 1_455
H11 H13B 2.6334 no 1_455
H11 H17B 3.3830 no 1_545
H11 H27 3.5801 no 1_554
H11 H27 3.3938 no 1_654
H11 H28 3.2047 no 1_554
H11 H28 3.2782 no 1_654
H11 H29 3.4918 no 1_554
H12 O14 2.6806 no 1_455
H12 C8 3.3429 no 1_455
H12 C9 3.4998 no 1_455
H12 C14 3.4952 no 1_455
H12 C28 3.1627 no 1_554
H12 C29 2.8946 no 1_554
H12 H4 3.3729 no 1_455
H12 H8 3.2042 no 1_455
H12 H9 3.4861 no 1_455
H12 H28 3.0449 no 1_554
H12 H29 2.5580 no 1_554
H13A O14 2.6531 no 1_545
H13A O15 2.8097 no 1_645
H13A C5 3.5099 no 1_545
H13A C5 3.3599 no 1_645
H13A C14 3.0879 no 1_545
H13A C16 3.5693 no 1_645
H13A H3 2.9357 no 1_645
H13A H4 3.5910 no 1_545
H13A H5 2.9982 no 1_545
H13A H5 3.1908 no 1_645
H13A H16B 3.4662 no 1_645
H13A H17B 3.2821 no 1_645
H13A H17C 2.8708 no 1_545
H13B O10 3.5558 no 1_655
H13B O15 3.4080 no 1_645
H13B C5 3.2878 no 1_645
H13B C11 3.2679 no 1_655
H13B C27 3.4776 no 1_654
H13B H5 2.7223 no 1_645
H13B H11 2.6334 no 1_655
H13B H17B 2.9939 no 1_645
H13B H27 3.1249 no 1_654
H13C C5 3.3033 no 1_545
H13C C5 3.0281 no 1_645
H13C C6 3.0583 no 1_645
H13C C19 2.9943 no 1_645
H13C C20 3.1918 no 1_645
H13C H3 3.4315 no 1_645
H13C H5 2.7991 no 1_545
H13C H5 2.8837 no 1_645
H13C H20 3.3205 no 1_645
H13C H24 2.8734 no 1_545
H16A C28 3.3713 no 1_654
H16A C29 3.0572 no 1_654
H16A H21 3.0058 no 1_654
H16A H28 3.1353 no 1_654
H16A H29 2.5455 no 1_654
H16A H30 3.1442 no 1_554
H16B O14 3.4451 no 1_455
H16B C29 3.5493 no 1_554
H16B C30 3.5919 no 1_554
H16B H13A 3.4662 no 1_465
H16B H17C 3.5485 no 1_455
H16B H29 2.8836 no 1_554
H16B H30 2.9748 no 1_554
H17A O4 2.9486 no 1_564
H17A C21 3.4986 no 1_654
H17A C26 3.5284 no 1_564
H17A H21 2.8057 no 1_654
H17A H22 3.0649 no 1_654
H17A H26 2.9340 no 1_564
H17B O10 3.4371 no 1_565
H17B C13 3.5778 no 1_465
H17B C26 2.9910 no 1_564
H17B C27 3.3594 no 1_564
H17B H11 3.3830 no 1_565
H17B H13A 3.2821 no 1_465
H17B H13B 2.9939 no 1_465
H17B H26 2.6981 no 1_564
H17B H27 3.3305 no 1_564
H17C O10 2.9960 no 1_565
H17C C13 3.3947 no 1_565
H17C H13A 2.8708 no 1_565
H17C H16B 3.5485 no 1_655
H17C H27 3.1369 no 1_664
H20 O3 2.3998 no 1_455
H20 C24 3.4946 no 1_455
H20 H13C 3.3205 no 1_465
H20 H24 3.0121 no 1_455
H21 C16 3.5681 no 1_456
H21 C17 3.5253 no 1_456
H21 C23 3.1378 no 1_455
H21 C24 3.0604 no 1_455
H21 H16A 3.0058 no 1_456
H21 H17A 2.8057 no 1_456
H21 H23 3.0411 no 1_455
H21 H24 2.8984 no 1_455
H22 O2 3.0396 no 1_565
H22 O4 2.8012 no 1_465
H22 H8 3.0431 no 1_465
H22 H17A 3.0649 no 1_456
H22 H26 3.2114 no 1_565
H23 O2 2.4409 no 1_565
H23 C2 3.3228 no 1_565
H23 C7 3.2232 no 1_565
H23 C8 3.0589 no 1_565
H23 C9 3.3800 no 1_565
H23 C21 3.5161 no 1_655
H23 H8 3.5189 no 1_465
H23 H8 3.2849 no 1_565
H23 H9 3.4955 no 1_465
H23 H21 3.0411 no 1_655
H24 O10 3.2078 no 1_565
H24 C8 3.5763 no 1_565
H24 C9 2.9015 no 1_565
H24 C10 2.9267 no 1_565
H24 C11 3.5918 no 1_565
H24 C13 3.5063 no 1_565
H24 C20 3.1134 no 1_655
H24 C21 3.0508 no 1_655
H24 H9 2.9787 no 1_565
H24 H13C 2.8734 no 1_565
H24 H20 3.0121 no 1_655
H24 H21 2.8984 no 1_655
H26 O3 3.4397 no 1_455
H26 O4 3.2540 no 1_455
H26 C17 3.2625 no 1_546
H26 H17A 2.9340 no 1_546
H26 H17B 2.6981 no 1_546
H26 H22 3.2114 no 1_545
H27 S1 3.5652 no 1_455
H27 O3 3.4782 no 1_455
H27 O4 3.3633 no 1_455
H27 O10 2.8741 no 1_456
H27 C10 3.2562 no 1_456
H27 C11 3.4944 no 1_456
H27 C13 3.4145 no 1_456
H27 H11 3.3938 no 1_456
H27 H11 3.5801 no 1_556
H27 H13B 3.1249 no 1_456
H27 H17B 3.3305 no 1_546
H27 H17C 3.1369 no 1_446
H28 O10 3.5244 no 1_456
H28 O14 3.3350 no 1_456
H28 C7 3.4210 no 1_456
H28 C8 3.4365 no 1_456
H28 C9 3.2088 no 1_456
H28 C10 2.9089 no 1_456
H28 C11 2.8912 no 1_456
H28 C12 3.1493 no 1_456
H28 H11 3.2782 no 1_456
H28 H11 3.2047 no 1_556
H28 H12 3.0449 no 1_556
H28 H16A 3.1353 no 1_456
H28 H30 3.4672 no 1_455
H29 O14 2.3792 no 1_456
H29 C12 3.2823 no 1_556
H29 C14 3.3037 no 1_456
H29 C16 3.4439 no 1_456
H29 C16 3.5929 no 1_556
H29 H11 3.4918 no 1_556
H29 H12 2.5580 no 1_556
H29 H16A 2.5455 no 1_456
H29 H16B 2.8836 no 1_556
H30 C16 3.5219 no 1_556
H30 H16A 3.1442 no 1_556
H30 H16B 2.9748 no 1_556
H30 H28 3.4672 no 1_655

loop_
_geom_torsion_atom_site_label_1
_geom_torsion_atom_site_label_2
_geom_torsion_atom_site_label_3
_geom_torsion_atom_site_label_4
_geom_torsion
_geom_torsion_publ_flag
O3 S1 N1 C2 146.7(2) no
O3 S1 N1 C6 -11.5(3) no
O3 S1 C25 C26 -167.1(2) no
O3 S1 C25 C30 13.4(3) no
O4 S1 N1 C2 18.1(3) no
O4 S1 N1 C6 -140.1(2) no
O4 S1 C25 C26 -34.1(3) no
O4 S1 C25 C30 146.4(2) no
N1 S1 C25 C26 81.1(3) no
N1 S1 C25 C30 -98.4(3) no
C25 S1 N1 C2 -98.7(3) no
C25 S1 N1 C6 103.1(3) no
C13 O10 C10 C9 -5.2(5) no
C13 O10 C10 C11 175.0(3) no
C14 O15 C16 C17 -83.9(5) no
C16 O15 C14 O14 1.1(7) no
C16 O15 C14 C4 179.1(4) no
S1 N1 C2 O2 46.8(5) no
S1 N1 C2 C3 -130.3(2) no
S1 N1 C6 C5 121.0(3) no
S1 N1 C6 C19 -65.1(4) no
C2 N1 C6 C5 -37.2(5) no
C2 N1 C6 C19 136.7(3) no
C6 N1 C2 O2 -155.1(3) no
C6 N1 C2 C3 27.8(4) no
O2 C2 C3 C4 -160.3(3) no
O2 C2 C3 C7 -34.8(5) no
N1 C2 C3 C4 16.7(4) no
N1 C2 C3 C7 142.2(3) no
C2 C3 C4 C5 -50.6(3) no
C2 C3 C4 C14 -174.7(3) no
C2 C3 C7 C8 -68.7(4) no
C2 C3 C7 C12 113.0(4) no
C4 C3 C7 C8 56.2(4) no
C4 C3 C7 C12 -122.1(3) no
C7 C3 C4 C5 -175.5(2) no
C7 C3 C4 C14 60.5(3) no
C3 C4 C5 C6 45.7(5) no
C3 C4 C14 O14 -128.6(4) no
C3 C4 C14 O15 53.4(5) no
C5 C4 C14 O14 109.3(5) no
C5 C4 C14 O15 -68.7(5) no
C14 C4 C5 C6 169.8(4) no
C4 C5 C6 N1 -2.6(6) no
C4 C5 C6 C19 -175.9(3) no
N1 C6 C19 C20 -38.0(5) no
N1 C6 C19 C24 145.2(3) no
C5 C6 C19 C20 135.3(4) no
C5 C6 C19 C24 -41.5(6) no
C3 C7 C8 C9 -177.6(3) no
C3 C7 C12 C11 177.5(3) no
C8 C7 C12 C11 -0.8(5) no
C12 C7 C8 C9 0.7(5) no
C7 C8 C9 C10 0.4(5) no
C8 C9 C10 O10 178.8(3) no
C8 C9 C10 C11 -1.5(5) no
O10 C10 C11 C12 -178.9(3) no
C9 C10 C11 C12 1.4(5) no
C10 C11 C12 C7 -0.2(5) no
C6 C19 C20 C21 -176.6(3) no
C6 C19 C24 C23 176.3(3) no
C20 C19 C24 C23 -0.6(5) no
C24 C19 C20 C21 0.3(5) no
C19 C20 C21 C22 0.2(5) no
C20 C21 C22 C23 -0.2(6) no
C21 C22 C23 C24 -0.2(6) no
C22 C23 C24 C19 0.6(6) no
S1 C25 C26 C27 179.5(2) no
S1 C25 C30 C29 -180.0(2) no
C26 C25 C30 C29 0.5(5) no
C30 C25 C26 C27 -1.0(5) no
C25 C26 C27 C28 1.1(5) no
C26 C27 C28 C29 -0.8(6) no
C27 C28 C29 C30 0.3(6) no
C28 C29 C30 C25 -0.2(6) no
